data_4315492
loop_
_publ_author_name
'Qisheng Lin'
'John D. Corbett'

_publ_contact_author_address
;359 Spedding Hall
Iowa State University
Ames, IA, 50010
;
_publ_contact_author_email jdc@ameslab.gov
_publ_contact_author_name 'John D Corbett'
_publ_section_title
;
 M3(Au,Ge)19 and M3.25(Au,Ge)18 (M = Ca, Yb): Distinctive Phase
 Separations Driven by Configurational Disorder in Cubic YCd6-Type
 Derivatives
;
_journal_name_full 'Inorganic Chemistry'
_journal_page_first 4570
_journal_page_last 4577
_journal_paper_doi 10.1021/ic100118q
_journal_volume 49
_journal_year 2010
_chemical_formula_moiety 'Au108.23 Ge35.77, 0.28(Ge24), 0.05(Au24), 24(Ca), 10.56(Ca0.0)'
_chemical_formula_sum 'Au13.69 Ca3.05 Ge5.31'
_chemical_formula_weight 3204.79
_chemical_name_systematic
; 
 ? 
;
_space_group_IT_number 204
_symmetry_cell_setting cubic
_symmetry_space_group_name_Hall '-I 2 2 3'
_symmetry_space_group_name_H-M 'I m -3'
_atom_sites_solution_primary direct
_atom_sites_solution_secondary difmap
_audit_creation_method SHELXL-97
_cell_angle_alpha 90.00
_cell_angle_beta 90.00
_cell_angle_gamma 90.00
_cell_formula_units_Z 8
_cell_length_a 14.764(5)
_cell_length_b 14.764(5)
_cell_length_c 14.764(5)
_cell_measurement_reflns_used 743
_cell_measurement_temperature 273(2)
_cell_measurement_theta_max 28.30
_cell_measurement_theta_min 1.95
_cell_volume 3218.2(19)
_computing_structure_refinement 'SHELXL-97 (Sheldrick, 1997)'
_computing_structure_solution 'SHELXS-97 (Sheldrick, 1990)'
_diffrn_ambient_temperature 273(2)
_diffrn_measured_fraction_theta_full 0.993
_diffrn_measured_fraction_theta_max 0.993
_diffrn_measurement_device_type 'Smart CCD APEX II'
_diffrn_measurement_method w/
_diffrn_radiation_monochromator graphite
_diffrn_radiation_source 'fine-focus sealed tube'
_diffrn_radiation_type MoK\a
_diffrn_radiation_wavelength 0.71073
_diffrn_reflns_av_R_equivalents 0.1930
_diffrn_reflns_av_sigmaI/netI 0.0698
_diffrn_reflns_limit_h_max 19
_diffrn_reflns_limit_h_min -19
_diffrn_reflns_limit_k_max 19
_diffrn_reflns_limit_k_min -18
_diffrn_reflns_limit_l_max 19
_diffrn_reflns_limit_l_min -19
_diffrn_reflns_number 14192
_diffrn_reflns_theta_full 28.30
_diffrn_reflns_theta_max 28.30
_diffrn_reflns_theta_min 1.95
_exptl_absorpt_coefficient_mu 134.977
_exptl_absorpt_correction_T_max 0.075
_exptl_absorpt_correction_T_min 0.035
_exptl_absorpt_correction_type empirical
_exptl_absorpt_process_details SADABS
_exptl_crystal_colour metallic
_exptl_crystal_density_diffrn 13.230
_exptl_crystal_density_method 'not measured'
_exptl_crystal_description Irregular
_exptl_crystal_F_000 10501
_exptl_crystal_size_max 0.025
_exptl_crystal_size_mid 0.020
_exptl_crystal_size_min 0.019
_refine_diff_density_max 5.322
_refine_diff_density_min -4.309
_refine_diff_density_rms 0.853
_refine_ls_extinction_method none
_refine_ls_goodness_of_fit_ref 1.136
_refine_ls_matrix_type full
_refine_ls_number_parameters 51
_refine_ls_number_reflns 743
_refine_ls_number_restraints 0
_refine_ls_restrained_S_all 1.136
_refine_ls_R_factor_all 0.0962
_refine_ls_R_factor_gt 0.0575
_refine_ls_shift/su_max 0.000
_refine_ls_shift/su_mean 0.000
_refine_ls_structure_factor_coef Fsqd
_refine_ls_weighting_details 'calc w=1/[\s^2^(Fo^2^)+(0.0171P)^2^+772.3358P] where P=(Fo^2^+2Fc^2^)/3'
_refine_ls_weighting_scheme calc
_refine_ls_wR_factor_gt 0.0933
_refine_ls_wR_factor_ref 0.1023
_reflns_number_gt 535
_reflns_number_total 743
_reflns_threshold_expression >2sigma(I)
_cod_data_source_file ic100118q_si_003_3.cif
_cod_data_source_block CRYSTAL_3
_cod_depositor_comments
;
The following automatic conversions were performed:

'_symmetry_cell_setting' value 'CUBIC' changed to 'cubic' according
to the built-in table from CIF Core dictionary named 'cif_core.dic'
version 2.4.1 from 2010-06-29.

'_exptl_absorpt_correction_type'
value 'Empirical' changed to 'empirical' according to the built-in
table from CIF Core dictionary named 'cif_core.dic' version 2.4.1
from 2010-06-29.

Automatic conversion script
Id: cif_fix_values 1646 2011-03-28 12:23:43Z adriana 
;
_cod_original_cell_volume 3217.9(17)
_cod_database_code 4315492

loop_
_symmetry_equiv_pos_as_xyz
'x, y, z'
'-x, -y, z'
'x, -y, -z'
'-x, y, -z'
'y, z, x'
'-y, -z, x'
'y, -z, -x'
'-y, z, -x'
'z, x, y'
'-z, x, -y'
'-z, -x, y'
'z, -x, -y'
'x+1/2, y+1/2, z+1/2'
'-x+1/2, -y+1/2, z+1/2'
'x+1/2, -y+1/2, -z+1/2'
'-x+1/2, y+1/2, -z+1/2'
'y+1/2, z+1/2, x+1/2'
'-y+1/2, -z+1/2, x+1/2'
'y+1/2, -z+1/2, -x+1/2'
'-y+1/2, z+1/2, -x+1/2'
'z+1/2, x+1/2, y+1/2'
'-z+1/2, x+1/2, -y+1/2'
'-z+1/2, -x+1/2, y+1/2'
'z+1/2, -x+1/2, -y+1/2'
'-x, -y, -z'
'x, y, -z'
'-x, y, z'
'x, -y, z'
'-y, -z, -x'
'y, z, -x'
'-y, z, x'
'y, -z, x'
'-z, -x, -y'
'z, -x, y'
'z, x, -y'
'-z, x, y'
'-x+1/2, -y+1/2, -z+1/2'
'x+1/2, y+1/2, -z+1/2'
'-x+1/2, y+1/2, z+1/2'
'x+1/2, -y+1/2, z+1/2'
'-y+1/2, -z+1/2, -x+1/2'
'y+1/2, z+1/2, -x+1/2'
'-y+1/2, z+1/2, x+1/2'
'y+1/2, -z+1/2, x+1/2'
'-z+1/2, -x+1/2, -y+1/2'
'z+1/2, -x+1/2, y+1/2'
'z+1/2, x+1/2, -y+1/2'
'-z+1/2, x+1/2, y+1/2'

loop_
_atom_site_label
_atom_site_type_symbol
_atom_site_fract_x
_atom_site_fract_y
_atom_site_fract_z
_atom_site_U_iso_or_equiv
_atom_site_adp_type
_atom_site_occupancy
_atom_site_symmetry_multiplicity
_atom_site_calc_flag
_atom_site_refinement_flags
_atom_site_disorder_assembly
_atom_site_disorder_group
Au1 Au 0.10427(8) 0.33894(7) 0.20054(8) 0.0230(3) Uani 1 1 d . . .
Au2 Au 0.0000 0.40237(11) 0.35612(11) 0.0167(4) Uani 1 2 d S . .
Au31 Au 0.14679(10) 0.14679(10) 0.14679(10) 0.0324(7) Uani 0.968(5) 3 d SP . .
Au32 Au 0.1896 0.1896(6) 0.1896(6) 0.0324(7) Uani 0.032(5) 3 d SP . .
Au4 Au 0.40401(16) 0.0000 0.0000 0.0248(5) Uani 1 4 d S . .
Au5 Au 0.0000 0.2378(2) 0.0845(2) 0.0262(10) Uani 0.343(12) 2 d SP . .
Ge5 Ge 0.0000 0.2378(2) 0.0845(2) 0.0262(10) Uani 0.657(12) 2 d SP . .
Ge6 Ge 0.2001(4) 0.0000 0.5000 0.0182(12) Uani 1 4 d S . .
Ge7 Ge 0.2500 0.2500 0.2500 0.046(3) Uani 1 6 d S . .
Au81 Au 0.0000 0.068(2) 0.0710(16) 0.098(10) Uani 0.055(14) 2 d SP . .
Ge81 Ge 0.0000 0.068(2) 0.0710(16) 0.098(10) Uani 0.278(14) 2 d SP . .
Ca82 Ca 0.0000 0.0000 0.0000 0.017 Uiso 0.22(7) 24 d SP . .
Ca9 Ca 0.0000 0.1870(5) 0.3057(5) 0.0169(16) Uani 1 2 d S . .

loop_
_atom_site_aniso_label
_atom_site_aniso_U_11
_atom_site_aniso_U_22
_atom_site_aniso_U_33
_atom_site_aniso_U_23
_atom_site_aniso_U_13
_atom_site_aniso_U_12
Au1 0.0269(7) 0.0194(6) 0.0226(6) 0.0003(5) 0.0057(5) -0.0030(5)
Au2 0.0153(8) 0.0155(8) 0.0192(8) -0.0009(6) 0.000 0.000
Au31 0.0324(7) 0.0324(7) 0.0324(7) 0.0021(6) 0.0021(6) 0.0021(6)
Au32 0.0324(7) 0.0324(7) 0.0324(7) 0.0021(6) 0.0021(6) 0.0021(6)
Au4 0.0203(12) 0.0381(15) 0.0160(12) 0.000 0.000 0.000
Au5 0.0169(16) 0.0367(19) 0.0250(18) 0.0026(13) 0.000 0.000
Ge5 0.0169(16) 0.0367(19) 0.0250(18) 0.0026(13) 0.000 0.000
Ge6 0.014(3) 0.015(3) 0.025(3) 0.000 0.000 0.000
Ge7 0.046(3) 0.046(3) 0.046(3) 0.005(3) 0.005(3) 0.005(3)
Au81 0.047(10) 0.17(3) 0.079(15) -0.071(13) 0.000 0.000
Ge81 0.047(10) 0.17(3) 0.079(15) -0.071(13) 0.000 0.000
Ca9 0.020(4) 0.019(4) 0.012(4) 0.005(3) 0.000 0.000

loop_
_atom_type_symbol
_atom_type_description
_atom_type_scat_dispersion_real
_atom_type_scat_dispersion_imag
_atom_type_scat_source
Ca Ca 0.2262 0.3064 'International Tables Vol C Tables 4.2.6.8 and 6.1.1.4'
Ge Ge 0.1547 1.8001 'International Tables Vol C Tables 4.2.6.8 and 6.1.1.4'
Au Au -2.0133 8.8022 'International Tables Vol C Tables 4.2.6.8 and 6.1.1.4'

loop_
_geom_angle_atom_site_label_1
_geom_angle_atom_site_label_2
_geom_angle_atom_site_label_3
_geom_angle
_geom_angle_site_symmetry_1
_geom_angle_site_symmetry_3
_geom_angle_publ_flag
Au32 Au1 Ge7 34.720(17) . . ?
Au32 Au1 Au5 76.52(6) . . ?
Ge7 Au1 Au5 111.18(6) . . ?
Au32 Au1 Ge6 175.1(2) . 5 ?
Ge7 Au1 Ge6 150.02(8) . 5 ?
Au5 Au1 Ge6 98.65(10) . 5 ?
Au32 Au1 Au2 125.52(5) . 45 ?
Ge7 Au1 Au2 113.15(5) . 45 ?
Au5 Au1 Au2 103.51(8) . 45 ?
Ge6 Au1 Au2 54.30(9) 5 45 ?
Au32 Au1 Au2 126.09(6) . . ?
Ge7 Au1 Au2 111.96(5) . . ?
Au5 Au1 Au2 111.71(6) . . ?
Ge6 Au1 Au2 56.35(12) 5 . ?
Au2 Au1 Au2 104.90(4) 45 . ?
Au32 Au1 Au31 20.611(12) . . ?
Ge7 Au1 Au31 55.33(5) . . ?
Au5 Au1 Au31 55.95(7) . . ?
Ge6 Au1 Au31 154.60(10) 5 . ?
Au2 Au1 Au31 126.58(5) 45 . ?
Au2 Au1 Au31 128.27(5) . . ?
Au32 Au1 Au1 76.039(14) . 45 ?
Ge7 Au1 Au1 54.372(13) . 45 ?
Au5 Au1 Au1 123.97(6) . 45 ?
Ge6 Au1 Au1 106.36(5) 5 45 ?
Au2 Au1 Au1 58.80(5) 45 45 ?
Au2 Au1 Au1 123.99(6) . 45 ?
Au31 Au1 Au1 90.67(4) . 45 ?
Au32 Au1 Au1 76.039(19) . 41 ?
Ge7 Au1 Au1 54.372(13) . 41 ?
Au5 Au1 Au1 129.67(8) . 41 ?
Ge6 Au1 Au1 108.13(13) 5 41 ?
Au2 Au1 Au1 126.77(7) 45 41 ?
Au2 Au1 Au1 57.60(4) . 41 ?
Au31 Au1 Au1 90.67(4) . 41 ?
Au1 Au1 Au1 88.48(5) 45 41 ?
Au32 Au1 Au1 119.69(4) . 27 ?
Ge7 Au1 Au1 145.07(2) . 27 ?
Au5 Au1 Au1 55.89(4) . 27 ?
Ge6 Au1 Au1 57.08(2) 5 27 ?
Au2 Au1 Au1 101.71(4) 45 27 ?
Au2 Au1 Au1 58.17(3) . 27 ?
Au31 Au1 Au1 102.03(4) . 27 ?
Au1 Au1 Au1 160.49(2) 45 27 ?
Au1 Au1 Au1 105.92(3) 41 27 ?
Au32 Au1 Ca9 69.78(11) . . ?
Ge7 Au1 Ca9 84.65(8) . . ?
Au5 Au1 Ca9 69.16(15) . . ?
Ge6 Au1 Ca9 109.58(12) 5 . ?
Au2 Au1 Ca9 162.16(9) 45 . ?
Au2 Au1 Ca9 65.20(15) . . ?
Au31 Au1 Ca9 63.81(14) . . ?
Au1 Au1 Ca9 138.95(8) 45 . ?
Au1 Au1 Ca9 62.03(12) 41 . ?
Au1 Au1 Ca9 60.56(7) 27 . ?
Ge6 Au2 Ge6 176.58(8) 45 5 ?
Ge6 Au2 Au1 61.89(5) 45 19_455 ?
Ge6 Au2 Au1 116.85(5) 5 19_455 ?
Ge6 Au2 Au1 61.89(5) 45 41 ?
Ge6 Au2 Au1 116.85(5) 5 41 ?
Au1 Au2 Au1 111.20(7) 19_455 41 ?
Ge6 Au2 Au2 125.46(11) 45 2_565 ?
Ge6 Au2 Au2 57.96(8) 5 2_565 ?
Au1 Au2 Au2 121.82(4) 19_455 2_565 ?
Au1 Au2 Au2 121.82(4) 41 2_565 ?
Ge6 Au2 Au1 117.04(10) 45 27 ?
Ge6 Au2 Au1 60.22(7) 5 27 ?
Au1 Au2 Au1 63.60(5) 19_455 27 ?
Au1 Au2 Au1 115.19(5) 41 27 ?
Au2 Au2 Au1 108.71(4) 2_565 27 ?
Ge6 Au2 Au1 117.04(10) 45 . ?
Ge6 Au2 Au1 60.22(7) 5 . ?
Au1 Au2 Au1 115.19(5) 19_455 . ?
Au1 Au2 Au1 63.60(5) 41 . ?
Au2 Au2 Au1 108.71(4) 2_565 . ?
Au1 Au2 Au1 63.65(6) 27 . ?
Ge6 Au2 Au4 72.25(10) 45 37 ?
Ge6 Au2 Au4 110.69(8) 5 37 ?
Au1 Au2 Au4 120.73(6) 19_455 37 ?
Au1 Au2 Au4 73.34(5) 41 37 ?
Au2 Au2 Au4 60.56(3) 2_565 37 ?
Au1 Au2 Au4 169.27(6) 27 37 ?
Au1 Au2 Au4 118.22(5) . 37 ?
Ge6 Au2 Au4 72.25(10) 45 13_455 ?
Ge6 Au2 Au4 110.69(7) 5 13_455 ?
Au1 Au2 Au4 73.34(5) 19_455 13_455 ?
Au1 Au2 Au4 120.73(6) 41 13_455 ?
Au2 Au2 Au4 60.56(3) 2_565 13_455 ?
Au1 Au2 Au4 118.22(5) 27 13_455 ?
Au1 Au2 Au4 169.27(6) . 13_455 ?
Au4 Au2 Au4 57.80(9) 37 13_455 ?
Ge6 Au2 Ca9 67.71(18) 45 . ?
Ge6 Au2 Ca9 108.87(16) 5 . ?
Au1 Au2 Ca9 62.15(6) 19_455 . ?
Au1 Au2 Ca9 62.15(6) 41 . ?
Au2 Au2 Ca9 166.83(14) 2_565 . ?
Au1 Au2 Ca9 60.55(11) 27 . ?
Au1 Au2 Ca9 60.55(11) . . ?
Au4 Au2 Ca9 130.07(12) 37 . ?
Au4 Au2 Ca9 130.07(12) 13_455 . ?
Ge6 Au2 Ca9 114.46(14) 45 45 ?
Ge6 Au2 Ca9 66.51(14) 5 45 ?
Au1 Au2 Ca9 174.20(8) 19_455 45 ?
Au1 Au2 Ca9 63.16(9) 41 45 ?
Au2 Au2 Ca9 63.87(6) 2_565 45 ?
Au1 Au2 Ca9 116.77(15) 27 45 ?
Au1 Au2 Ca9 61.71(12) . 45 ?
Au4 Au2 Ca9 60.06(14) 37 45 ?
Au4 Au2 Ca9 110.37(12) 13_455 45 ?
Ca9 Au2 Ca9 112.61(11) . 45 ?
Ge6 Au2 Ca9 114.46(14) 45 47_455 ?
Ge6 Au2 Ca9 66.51(14) 5 47_455 ?
Au1 Au2 Ca9 63.16(9) 19_455 47_455 ?
Au1 Au2 Ca9 174.20(9) 41 47_455 ?
Au2 Au2 Ca9 63.87(6) 2_565 47_455 ?
Au1 Au2 Ca9 61.71(12) 27 47_455 ?
Au1 Au2 Ca9 116.77(15) . 47_455 ?
Au4 Au2 Ca9 110.37(12) 37 47_455 ?
Au4 Au2 Ca9 60.06(14) 13_455 47_455 ?
Ca9 Au2 Ca9 112.61(11) . 47_455 ?
Ca9 Au2 Ca9 122.43(18) 45 47_455 ?
Au32 Au31 Ge7 0.000(15) . . ?
Au32 Au31 Ge81 161.9(5) . 5 ?
Ge7 Au31 Ge81 161.9(3) . 5 ?
Au32 Au31 Au81 161.9(5) . 5 ?
Ge7 Au31 Au81 161.9(3) . 5 ?
Ge81 Au31 Au81 0.0(10) 5 5 ?
Au32 Au31 Au81 161.9(3) . . ?
Ge7 Au31 Au81 161.9(3) . . ?
Ge81 Au31 Au81 31.3(5) 5 . ?
Au81 Au31 Au81 31.3(5) 5 . ?
Au32 Au31 Ge81 161.9(5) . 9 ?
Ge7 Au31 Ge81 161.9(3) . 9 ?
Ge81 Au31 Ge81 31.3(5) 5 9 ?
Au81 Au31 Ge81 31.3(5) 5 9 ?
Au81 Au31 Ge81 31.3(5) . 9 ?
Au32 Au31 Au81 161.9(5) . 9 ?
Ge7 Au31 Au81 161.9(3) . 9 ?
Ge81 Au31 Au81 31.3(5) 5 9 ?
Au81 Au31 Au81 31.3(5) 5 9 ?
Au81 Au31 Au81 31.3(5) . 9 ?
Ge81 Au31 Au81 0.0(10) 9 9 ?
Au32 Au31 Ge5 111.79(9) . 5 ?
Ge7 Au31 Ge5 111.79(8) . 5 ?
Ge81 Au31 Ge5 55.3(6) 5 5 ?
Au81 Au31 Ge5 55.3(6) 5 5 ?
Au81 Au31 Ge5 85.5(3) . 5 ?
Ge81 Au31 Ge5 65.8(7) 9 5 ?
Au81 Au31 Ge5 65.8(7) 9 5 ?
Au32 Au31 Au5 111.79(9) . 5 ?
Ge7 Au31 Au5 111.79(8) . 5 ?
Ge81 Au31 Au5 55.3(6) 5 5 ?
Au81 Au31 Au5 55.3(6) 5 5 ?
Au81 Au31 Au5 85.5(3) . 5 ?
Ge81 Au31 Au5 65.8(7) 9 5 ?
Au81 Au31 Au5 65.8(7) 9 5 ?
Ge5 Au31 Au5 0.00(17) 5 5 ?
Au32 Au31 Au5 111.79(7) . . ?
Ge7 Au31 Au5 111.79(8) . . ?
Ge81 Au31 Au5 65.8(7) 5 . ?
Au81 Au31 Au5 65.8(7) 5 . ?
Au81 Au31 Au5 55.3(6) . . ?
Ge81 Au31 Au5 85.5(3) 9 . ?
Au81 Au31 Au5 85.5(3) 9 . ?
Ge5 Au31 Au5 107.05(9) 5 . ?
Au5 Au31 Au5 107.05(9) 5 . ?
Au31 Au32 Ge7 180.00(3) . . ?
Au31 Au32 Au1 104.53(2) . 9 ?
Ge7 Au32 Au1 75.47(5) . 9 ?
Au31 Au32 Au1 104.53(4) . . ?
Ge7 Au32 Au1 75.47(7) . . ?
Au1 Au32 Au1 113.93(4) 9 . ?
Au31 Au32 Au1 104.53(7) . 5 ?
Ge7 Au32 Au1 75.47(3) . 5 ?
Au1 Au32 Au1 113.93(2) 9 5 ?
Au1 Au32 Au1 113.927(18) . 5 ?
Au31 Au32 Au32 180.00(19) . 37 ?
Ge7 Au32 Au32 0.00(4) . 37 ?
Au1 Au32 Au32 75.47(3) 9 37 ?
Au1 Au32 Au32 75.47(4) . 37 ?
Au1 Au32 Au32 75.47(2) 5 37 ?
Au31 Au32 Au5 50.14(10) . 5 ?
Ge7 Au32 Au5 129.86(6) . 5 ?
Au1 Au32 Au5 119.44(14) 9 5 ?
Au1 Au32 Au5 124.87(5) . 5 ?
Au1 Au32 Au5 54.49(6) 5 5 ?
Au32 Au32 Au5 129.86(10) 37 5 ?
Au31 Au32 Au5 50.14(6) . . ?
Ge7 Au32 Au5 129.86(9) . . ?
Au1 Au32 Au5 124.87(5) 9 . ?
Au1 Au32 Au5 54.49(6) . . ?
Au1 Au32 Au5 119.44(5) 5 . ?
Au32 Au32 Au5 129.86(8) 37 . ?
Au5 Au32 Au5 83.33(8) 5 . ?
Au31 Au32 Au5 50.14(5) . 9 ?
Ge7 Au32 Au5 129.86(7) . 9 ?
Au1 Au32 Au5 54.49(8) 9 9 ?
Au1 Au32 Au5 119.44(5) . 9 ?
Au1 Au32 Au5 124.87(7) 5 9 ?
Au32 Au32 Au5 129.86(6) 37 9 ?
Au5 Au32 Au5 83.33(8) 5 9 ?
Au5 Au32 Au5 83.33(4) . 9 ?
Au31 Au32 Ca9 78.60(14) . 5 ?
Ge7 Au32 Ca9 101.40(13) . 5 ?
Au1 Au32 Ca9 176.57(11) 9 5 ?
Au1 Au32 Ca9 66.17(12) . 5 ?
Au1 Au32 Ca9 63.56(14) 5 5 ?
Au32 Au32 Ca9 101.40(15) 37 5 ?
Au5 Au32 Ca9 61.42(12) 5 5 ?
Au5 Au32 Ca9 58.21(15) . 5 ?
Au5 Au32 Ca9 128.7(2) 9 5 ?
Au31 Au32 Ca9 78.60(14) . . ?
Ge7 Au32 Ca9 101.40(15) . . ?
Au1 Au32 Ca9 66.17(12) 9 . ?
Au1 Au32 Ca9 63.56(14) . . ?
Au1 Au32 Ca9 176.57(15) 5 . ?
Au32 Au32 Ca9 101.40(14) 37 . ?
Au5 Au32 Ca9 128.70(15) 5 . ?
Au5 Au32 Ca9 61.42(12) . . ?
Au5 Au32 Ca9 58.21(15) 9 . ?
Ca9 Au32 Ca9 116.19(9) 5 . ?
Au31 Au32 Ca9 78.6(3) . 9 ?
Ge7 Au32 Ca9 101.40(13) . 9 ?
Au1 Au32 Ca9 63.56(16) 9 9 ?
Au1 Au32 Ca9 176.57(14) . 9 ?
Au1 Au32 Ca9 66.17(12) 5 9 ?
Au32 Au32 Ca9 101.4(2) 37 9 ?
Au5 Au32 Ca9 58.21(15) 5 9 ?
Au5 Au32 Ca9 128.70(15) . 9 ?
Au5 Au32 Ca9 61.42(6) 9 9 ?
Ca9 Au32 Ca9 116.19(13) 5 9 ?
Ca9 Au32 Ca9 116.19(6) . 9 ?
Ge5 Au4 Au5 0.00(13) 7 7 ?
Ge5 Au4 Ge5 53.90(14) 7 5 ?
Au5 Au4 Ge5 53.90(14) 7 5 ?
Ge5 Au4 Au5 53.90(14) 7 5 ?
Au5 Au4 Au5 53.90(14) 7 5 ?
Ge5 Au4 Au5 0.00(13) 5 5 ?
Ge5 Au4 Au4 153.05(7) 7 25_655 ?
Au5 Au4 Au4 153.05(7) 7 25_655 ?
Ge5 Au4 Au4 153.05(7) 5 25_655 ?
Au5 Au4 Au4 153.05(7) 5 25_655 ?
Ge5 Au4 Au2 130.81(5) 7 37 ?
Au5 Au4 Au2 130.81(5) 7 37 ?
Ge5 Au4 Au2 102.01(5) 5 37 ?
Au5 Au4 Au2 102.01(5) 5 37 ?
Au4 Au4 Au2 61.10(4) 25_655 37 ?
Ge5 Au4 Au2 102.01(5) 7 13_544 ?
Au5 Au4 Au2 102.01(5) 7 13_544 ?
Ge5 Au4 Au2 130.81(5) 5 13_544 ?
Au5 Au4 Au2 130.81(5) 5 13_544 ?
Au4 Au4 Au2 61.10(4) 25_655 13_544 ?
Au2 Au4 Au2 122.20(9) 37 13_544 ?
Ge5 Au4 Au2 102.01(5) 7 38_545 ?
Au5 Au4 Au2 102.01(5) 7 38_545 ?
Ge5 Au4 Au2 130.81(5) 5 38_545 ?
Au5 Au4 Au2 130.81(5) 5 38_545 ?
Au4 Au4 Au2 61.10(4) 25_655 38_545 ?
Au2 Au4 Au2 58.88(6) 37 38_545 ?
Au2 Au4 Au2 92.84(7) 13_544 38_545 ?
Ge5 Au4 Au2 130.81(5) 7 14_554 ?
Au5 Au4 Au2 130.81(5) 7 14_554 ?
Ge5 Au4 Au2 102.01(5) 5 14_554 ?
Au5 Au4 Au2 102.01(5) 5 14_554 ?
Au4 Au4 Au2 61.10(4) 25_655 14_554 ?
Au2 Au4 Au2 92.84(7) 37 14_554 ?
Au2 Au4 Au2 58.88(6) 13_544 14_554 ?
Au2 Au4 Au2 122.20(9) 38_545 14_554 ?
Ge5 Au4 Ca9 65.50(14) 7 35 ?
Au5 Au4 Ca9 65.50(14) 7 35 ?
Ge5 Au4 Ca9 65.50(14) 5 35 ?
Au5 Au4 Ca9 65.50(14) 5 35 ?
Au4 Au4 Ca9 117.73(15) 25_655 35 ?
Au2 Au4 Ca9 150.01(4) 37 35 ?
Au2 Au4 Ca9 65.39(13) 13_544 35 ?
Au2 Au4 Ca9 150.01(4) 38_545 35 ?
Au2 Au4 Ca9 65.39(13) 14_554 35 ?
Ge5 Au4 Ca9 65.50(14) 7 9 ?
Au5 Au4 Ca9 65.50(14) 7 9 ?
Ge5 Au4 Ca9 65.50(14) 5 9 ?
Au5 Au4 Ca9 65.50(14) 5 9 ?
Au4 Au4 Ca9 117.73(15) 25_655 9 ?
Au2 Au4 Ca9 65.39(13) 37 9 ?
Au2 Au4 Ca9 150.01(4) 13_544 9 ?
Au2 Au4 Ca9 65.39(13) 38_545 9 ?
Au2 Au4 Ca9 150.01(4) 14_554 9 ?
Ca9 Au4 Ca9 124.5(3) 35 9 ?
Ge5 Au5 Au5 0.0 26 26 ?
Ge5 Au5 Au81 85.4(6) 26 . ?
Au5 Au5 Au81 85.4(6) 26 . ?
Ge5 Au5 Au31 109.83(7) 26 27 ?
Au5 Au5 Au31 109.83(7) 26 27 ?
Au81 Au5 Au31 62.2(3) . 27 ?
Ge5 Au5 Au31 109.83(7) 26 . ?
Au5 Au5 Au31 109.83(7) 26 . ?
Au81 Au5 Au31 62.2(3) . . ?
Au31 Au5 Au31 106.16(12) 27 . ?
Ge5 Au5 Au1 128.62(6) 26 . ?
Au5 Au5 Au1 128.62(6) 26 . ?
Au81 Au5 Au1 126.3(4) . . ?
Au31 Au5 Au1 120.42(11) 27 . ?
Au31 Au5 Au1 67.02(7) . . ?
Ge5 Au5 Au1 128.62(6) 26 27 ?
Au5 Au5 Au1 128.62(6) 26 27 ?
Au81 Au5 Au1 126.3(4) . 27 ?
Au31 Au5 Au1 67.02(7) 27 27 ?
Au31 Au5 Au1 120.42(11) . 27 ?
Au1 Au5 Au1 68.23(9) . 27 ?
Ge5 Au5 Au4 63.05(7) 26 9 ?
Au5 Au5 Au4 63.05(7) 26 9 ?
Au81 Au5 Au4 148.5(6) . 9 ?
Au31 Au5 Au4 126.56(7) 27 9 ?
Au31 Au5 Au4 126.56(7) . 9 ?
Au1 Au5 Au4 78.34(9) . 9 ?
Au1 Au5 Au4 78.34(9) 27 9 ?
Ge5 Au5 Ge81 64.9(2) 26 31 ?
Au5 Au5 Ge81 64.9(2) 26 31 ?
Au81 Au5 Ge81 29.7(5) . 31 ?
Au31 Au5 Ge81 56.9(5) 27 31 ?
Au31 Au5 Ge81 90.2(4) . 31 ?
Au1 Au5 Ge81 155.9(3) . 31 ?
Au1 Au5 Ge81 121.9(5) 27 31 ?
Au4 Au5 Ge81 123.7(2) 9 31 ?
Ge5 Au5 Au81 64.9(2) 26 31 ?
Au5 Au5 Au81 64.9(2) 26 31 ?
Au81 Au5 Au81 29.7(5) . 31 ?
Au31 Au5 Au81 56.9(5) 27 31 ?
Au31 Au5 Au81 90.2(4) . 31 ?
Au1 Au5 Au81 155.9(3) . 31 ?
Au1 Au5 Au81 121.9(5) 27 31 ?
Au4 Au5 Au81 123.7(2) 9 31 ?
Ge81 Au5 Au81 0.0(15) 31 31 ?
Ge5 Au5 Ge81 64.9(2) 26 5 ?
Au5 Au5 Ge81 64.9(2) 26 5 ?
Au81 Au5 Ge81 29.7(5) . 5 ?
Au31 Au5 Ge81 90.2(4) 27 5 ?
Au31 Au5 Ge81 56.9(5) . 5 ?
Au1 Au5 Ge81 121.9(5) . 5 ?
Au1 Au5 Ge81 155.9(3) 27 5 ?
Au4 Au5 Ge81 123.7(2) 9 5 ?
Ge81 Au5 Ge81 40.2(10) 31 5 ?
Au81 Au5 Ge81 40.2(10) 31 5 ?
Au2 Ge6 Au2 109.1(2) 43_545 41 ?
Au2 Ge6 Au2 119.46(7) 43_545 35_556 ?
Au2 Ge6 Au2 119.46(7) 41 35_556 ?
Au2 Ge6 Au2 119.46(7) 43_545 9 ?
Au2 Ge6 Au2 119.46(7) 41 9 ?
Au2 Ge6 Au2 64.08(15) 35_556 9 ?
Au2 Ge6 Au1 116.35(12) 43_545 35_556 ?
Au2 Ge6 Au1 63.81(5) 41 35_556 ?
Au2 Ge6 Au1 63.44(7) 35_556 35_556 ?
Au2 Ge6 Au1 116.33(17) 9 35_556 ?
Au2 Ge6 Au1 63.81(5) 43_545 34 ?
Au2 Ge6 Au1 116.35(12) 41 34 ?
Au2 Ge6 Au1 116.33(17) 35_556 34 ?
Au2 Ge6 Au1 63.44(7) 9 34 ?
Au1 Ge6 Au1 179.7(2) 35_556 34 ?
Au2 Ge6 Au1 63.81(5) 43_545 12_556 ?
Au2 Ge6 Au1 116.35(12) 41 12_556 ?
Au2 Ge6 Au1 63.44(7) 35_556 12_556 ?
Au2 Ge6 Au1 116.33(17) 9 12_556 ?
Au1 Ge6 Au1 65.84(5) 35_556 12_556 ?
Au1 Ge6 Au1 114.16(5) 34 12_556 ?
Au2 Ge6 Au1 116.35(12) 43_545 9 ?
Au2 Ge6 Au1 63.81(5) 41 9 ?
Au2 Ge6 Au1 116.33(17) 35_556 9 ?
Au2 Ge6 Au1 63.44(7) 9 9 ?
Au1 Ge6 Au1 114.16(5) 35_556 9 ?
Au1 Ge6 Au1 65.84(5) 34 9 ?
Au1 Ge6 Au1 179.7(2) 12_556 9 ?
Au2 Ge6 Ca9 174.7(2) 43_545 41 ?
Au2 Ge6 Ca9 65.61(14) 41 41 ?
Au2 Ge6 Ca9 64.80(14) 35_556 41 ?
Au2 Ge6 Ca9 64.80(14) 9 41 ?
Au1 Ge6 Ca9 61.90(6) 35_556 41 ?
Au1 Ge6 Ca9 117.96(11) 34 41 ?
Au1 Ge6 Ca9 117.96(11) 12_556 41 ?
Au1 Ge6 Ca9 61.90(6) 9 41 ?
Au2 Ge6 Ca9 65.61(14) 43_545 43_545 ?
Au2 Ge6 Ca9 174.7(2) 41 43_545 ?
Au2 Ge6 Ca9 64.80(14) 35_556 43_545 ?
Au2 Ge6 Ca9 64.80(14) 9 43_545 ?
Au1 Ge6 Ca9 117.96(11) 35_556 43_545 ?
Au1 Ge6 Ca9 61.90(6) 34 43_545 ?
Au1 Ge6 Ca9 61.90(6) 12_556 43_545 ?
Au1 Ge6 Ca9 117.96(11) 9 43_545 ?
Ca9 Ge6 Ca9 119.7(3) 41 43_545 ?
Au32 Ge7 Au32 180.0 37 . ?
Au32 Ge7 Au1 69.81(3) 37 45 ?
Au32 Ge7 Au1 110.19(3) . 45 ?
Au32 Ge7 Au1 110.19(2) 37 9 ?
Au32 Ge7 Au1 69.81(2) . 9 ?
Au1 Ge7 Au1 180.00(3) 45 9 ?
Au32 Ge7 Au1 110.19(3) 37 . ?
Au32 Ge7 Au1 69.81(3) . . ?
Au1 Ge7 Au1 71.26(3) 45 . ?
Au1 Ge7 Au1 108.74(3) 9 . ?
Au32 Ge7 Au1 69.81(4) 37 37 ?
Au32 Ge7 Au1 110.19(4) . 37 ?
Au1 Ge7 Au1 108.74(3) 45 37 ?
Au1 Ge7 Au1 71.26(3) 9 37 ?
Au1 Ge7 Au1 180.00(5) . 37 ?
Au32 Ge7 Au1 110.19(5) 37 5 ?
Au32 Ge7 Au1 69.81(5) . 5 ?
Au1 Ge7 Au1 71.26(3) 45 5 ?
Au1 Ge7 Au1 108.74(3) 9 5 ?
Au1 Ge7 Au1 108.74(3) . 5 ?
Au1 Ge7 Au1 71.26(3) 37 5 ?
Au32 Ge7 Au1 69.811(19) 37 41 ?
Au32 Ge7 Au1 110.189(19) . 41 ?
Au1 Ge7 Au1 108.74(3) 45 41 ?
Au1 Ge7 Au1 71.26(3) 9 41 ?
Au1 Ge7 Au1 71.26(3) . 41 ?
Au1 Ge7 Au1 108.74(3) 37 41 ?
Au1 Ge7 Au1 180.0 5 41 ?
Au32 Ge7 Au31 0.00(6) 37 37 ?
Au32 Ge7 Au31 180.00(6) . 37 ?
Au1 Ge7 Au31 69.81(2) 45 37 ?
Au1 Ge7 Au31 110.19(2) 9 37 ?
Au1 Ge7 Au31 110.19(2) . 37 ?
Au1 Ge7 Au31 69.81(2) 37 37 ?
Au1 Ge7 Au31 110.19(2) 5 37 ?
Au1 Ge7 Au31 69.81(2) 41 37 ?
Au32 Ge7 Au31 180.00(12) 37 . ?
Au32 Ge7 Au31 0.00(12) . . ?
Au1 Ge7 Au31 110.19(2) 45 . ?
Au1 Ge7 Au31 69.81(2) 9 . ?
Au1 Ge7 Au31 69.81(2) . . ?
Au1 Ge7 Au31 110.19(2) 37 . ?
Au1 Ge7 Au31 69.81(2) 5 . ?
Au1 Ge7 Au31 110.19(2) 41 . ?
Au31 Ge7 Au31 180.00(5) 37 . ?
Ca82 Au81 Ge81 59.99(3) . 31 ?
Ca82 Au81 Au81 59.99(3) . 31 ?
Ge81 Au81 Au81 0.0(17) 31 31 ?
Ca82 Au81 Ge81 59.99(3) . 9 ?
Ge81 Au81 Ge81 119.9(2) 31 9 ?
Au81 Au81 Ge81 119.9(2) 31 9 ?
Ca82 Au81 Au81 59.99(3) . 9 ?
Ge81 Au81 Au81 119.9(2) 31 9 ?
Au81 Au81 Au81 119.9(2) 31 9 ?
Ge81 Au81 Au81 0(3) 9 9 ?
Ca82 Au81 Ge81 59.99(3) . 11 ?
Ge81 Au81 Ge81 60.000(2) 31 11 ?
Au81 Au81 Ge81 60.000(2) 31 11 ?
Ge81 Au81 Ge81 92(3) 9 11 ?
Au81 Au81 Ge81 92(3) 9 11 ?
Ca82 Au81 Au81 59.99(3) . 11 ?
Ge81 Au81 Au81 60.000(2) 31 11 ?
Au81 Au81 Au81 60.000(2) 31 11 ?
Ge81 Au81 Au81 92(3) 9 11 ?
Au81 Au81 Au81 92(3) 9 11 ?
Ge81 Au81 Au81 0(3) 11 11 ?
Ca82 Au81 Ge81 59.99(3) . 5 ?
Ge81 Au81 Ge81 88(3) 31 5 ?
Au81 Au81 Ge81 88(3) 31 5 ?
Ge81 Au81 Ge81 60.000(2) 9 5 ?
Au81 Au81 Ge81 60.000(2) 9 5 ?
Ge81 Au81 Ge81 119.9(2) 11 5 ?
Au81 Au81 Ge81 119.9(2) 11 5 ?
Ca82 Au81 Au81 59.99(3) . 5 ?
Ge81 Au81 Au81 88(3) 31 5 ?
Au81 Au81 Au81 88(3) 31 5 ?
Ge81 Au81 Au81 60.000(2) 9 5 ?
Au81 Au81 Au81 60.000(2) 9 5 ?
Ge81 Au81 Au81 119.9(2) 11 5 ?
Au81 Au81 Au81 119.9(2) 11 5 ?
Ge81 Au81 Au81 0.0(17) 5 5 ?
Ca82 Au81 Ge81 46.1(13) . 2 ?
Ge81 Au81 Ge81 91.5(19) 31 2 ?
Au81 Au81 Ge81 91.5(19) 31 2 ?
Ge81 Au81 Ge81 46.1(14) 9 2 ?
Au81 Au81 Ge81 46.1(14) 9 2 ?
Ge81 Au81 Ge81 46.1(14) 11 2 ?
Au81 Au81 Ge81 46.1(14) 11 2 ?
Ge81 Au81 Ge81 91.5(19) 5 2 ?
Au81 Au81 Ge81 91.5(19) 5 2 ?
Ca82 Au81 Au81 46.1(13) . 2 ?
Ge81 Au81 Au81 91.5(19) 31 2 ?
Au81 Au81 Au81 91.5(19) 31 2 ?
Ge81 Au81 Au81 46.1(14) 9 2 ?
Au81 Au81 Au81 46.1(14) 9 2 ?
Ge81 Au81 Au81 46.1(14) 11 2 ?
Au81 Au81 Au81 46.1(14) 11 2 ?
Ge81 Au81 Au81 91.5(19) 5 2 ?
Au81 Au81 Au81 91.5(19) 5 2 ?
Ge81 Au81 Au81 0.0(13) 2 2 ?
Ca82 Au81 Ge81 43.9(13) . 26 ?
Ge81 Au81 Ge81 44.0(13) 31 26 ?
Au81 Au81 Ge81 44.0(13) 31 26 ?
Ge81 Au81 Ge81 88.5(19) 9 26 ?
Au81 Au81 Ge81 88.5(19) 9 26 ?
Ge81 Au81 Ge81 88.5(19) 11 26 ?
Au81 Au81 Ge81 88.5(19) 11 26 ?
Ge81 Au81 Ge81 44.0(13) 5 26 ?
Au81 Au81 Ge81 44.0(13) 5 26 ?
Ge81 Au81 Ge81 90.0 2 26 ?
Au81 Au81 Ge81 90.0 2 26 ?
Ge81 Ca82 Au81 0.0(15) 9 9 ?
Ge81 Ca82 Ge81 119.98(6) 9 25 ?
Au81 Ca82 Ge81 119.98(6) 9 25 ?
Ge81 Ca82 Au81 60.02(6) 9 . ?
Au81 Ca82 Au81 60.02(6) 9 . ?
Ge81 Ca82 Au81 180.0(15) 25 . ?
Ge81 Ca82 Au81 119.98(6) 9 25 ?
Au81 Ca82 Au81 119.98(6) 9 25 ?
Ge81 Ca82 Au81 0.0(15) 25 25 ?
Au81 Ca82 Au81 180.0(15) . 25 ?
Ge81 Ca82 Ge81 119.98(6) 9 29 ?
Au81 Ca82 Ge81 119.98(6) 9 29 ?
Ge81 Ca82 Ge81 60.02(6) 25 29 ?
Au81 Ca82 Ge81 119.98(6) . 29 ?
Au81 Ca82 Ge81 60.02(6) 25 29 ?
Ge81 Ca82 Ge81 60.02(6) 9 5 ?
Au81 Ca82 Ge81 60.02(6) 9 5 ?
Ge81 Ca82 Ge81 119.98(6) 25 5 ?
Au81 Ca82 Ge81 60.02(6) . 5 ?
Au81 Ca82 Ge81 119.98(6) 25 5 ?
Ge81 Ca82 Ge81 180.0(15) 29 5 ?
Ge81 Ca82 Au81 119.98(6) 9 29 ?
Au81 Ca82 Au81 119.98(6) 9 29 ?
Ge81 Ca82 Au81 60.02(6) 25 29 ?
Au81 Ca82 Au81 119.98(6) . 29 ?
Au81 Ca82 Au81 60.02(6) 25 29 ?
Ge81 Ca82 Au81 0.0(15) 29 29 ?
Ge81 Ca82 Au81 180.0(15) 5 29 ?
Ge81 Ca82 Au81 60.02(6) 9 5 ?
Au81 Ca82 Au81 60.02(6) 9 5 ?
Ge81 Ca82 Au81 119.98(6) 25 5 ?
Au81 Ca82 Au81 60.02(6) . 5 ?
Au81 Ca82 Au81 119.98(6) 25 5 ?
Ge81 Ca82 Au81 180.0(15) 29 5 ?
Ge81 Ca82 Au81 0.0(15) 5 5 ?
Au81 Ca82 Au81 180.0(15) 29 5 ?
Ge81 Ca82 Ge81 88(3) 9 35 ?
Au81 Ca82 Ge81 88(3) 9 35 ?
Ge81 Ca82 Ge81 60.02(6) 25 35 ?
Au81 Ca82 Ge81 119.98(6) . 35 ?
Au81 Ca82 Ge81 60.02(6) 25 35 ?
Ge81 Ca82 Ge81 119.98(6) 29 35 ?
Ge81 Ca82 Ge81 60.02(6) 5 35 ?
Au81 Ca82 Ge81 119.98(6) 29 35 ?
Au81 Ca82 Ge81 60.02(6) 5 35 ?
Ge81 Ca82 Au81 88(3) 9 35 ?
Au81 Ca82 Au81 88(3) 9 35 ?
Ge81 Ca82 Au81 60.02(6) 25 35 ?
Au81 Ca82 Au81 119.98(6) . 35 ?
Au81 Ca82 Au81 60.02(6) 25 35 ?
Ge81 Ca82 Au81 119.98(6) 29 35 ?
Ge81 Ca82 Au81 60.02(6) 5 35 ?
Au81 Ca82 Au81 119.98(6) 29 35 ?
Au81 Ca82 Au81 60.02(6) 5 35 ?
Ge81 Ca82 Au81 0.0(15) 35 35 ?
Au4 Ca9 Au1 149.82(10) 5 27 ?
Au4 Ca9 Au1 149.82(10) 5 . ?
Au1 Ca9 Au1 58.88(15) 27 . ?
Au4 Ca9 Au1 105.47(17) 5 41 ?
Au1 Ca9 Au1 101.6(2) 27 41 ?
Au1 Ca9 Au1 57.83(10) . 41 ?
Au4 Ca9 Au1 105.47(17) 5 19_455 ?
Au1 Ca9 Au1 57.83(10) 27 19_455 ?
Au1 Ca9 Au1 101.6(2) . 19_455 ?
Au1 Ca9 Au1 96.4(2) 41 19_455 ?
Au4 Ca9 Ge5 51.71(14) 5 11 ?
Au1 Ca9 Ge5 105.76(17) 27 11 ?
Au1 Ca9 Ge5 131.0(3) . 11 ?
Au1 Ca9 Ge5 150.7(2) 41 11 ?
Au1 Ca9 Ge5 106.84(9) 19_455 11 ?
Au4 Ca9 Au5 51.71(14) 5 11 ?
Au1 Ca9 Au5 105.76(17) 27 11 ?
Au1 Ca9 Au5 131.0(3) . 11 ?
Au1 Ca9 Au5 150.7(2) 41 11 ?
Au1 Ca9 Au5 106.84(9) 19_455 11 ?
Ge5 Ca9 Au5 0.00(15) 11 11 ?
Au4 Ca9 Ge5 51.71(14) 5 9 ?
Au1 Ca9 Ge5 131.0(3) 27 9 ?
Au1 Ca9 Ge5 105.76(17) . 9 ?
Au1 Ca9 Ge5 106.84(9) 41 9 ?
Au1 Ca9 Ge5 150.7(2) 19_455 9 ?
Ge5 Ca9 Ge5 46.02(15) 11 9 ?
Au5 Ca9 Ge5 46.02(15) 11 9 ?
Au4 Ca9 Au5 51.71(14) 5 9 ?
Au1 Ca9 Au5 131.0(3) 27 9 ?
Au1 Ca9 Au5 105.76(17) . 9 ?
Au1 Ca9 Au5 106.84(9) 41 9 ?
Au1 Ca9 Au5 150.7(2) 19_455 9 ?
Ge5 Ca9 Au5 46.02(15) 11 9 ?
Au5 Ca9 Au5 46.02(15) 11 9 ?
Ge5 Ca9 Au5 0.00(11) 9 9 ?
Au4 Ca9 Au1 66.16(13) 5 36 ?
Au1 Ca9 Au1 84.03(7) 27 36 ?
Au1 Ca9 Au1 142.57(19) . 36 ?
Au1 Ca9 Au1 144.5(3) 41 36 ?
Au1 Ca9 Au1 56.77(5) 19_455 36 ?
Ge5 Ca9 Au1 50.52(11) 11 36 ?
Au5 Ca9 Au1 50.52(11) 11 36 ?
Ge5 Ca9 Au1 94.5(2) 9 36 ?
Au5 Ca9 Au1 94.5(2) 9 36 ?
Au4 Ca9 Au1 66.16(13) 5 9 ?
Au1 Ca9 Au1 142.57(19) 27 9 ?
Au1 Ca9 Au1 84.03(7) . 9 ?
Au1 Ca9 Au1 56.77(5) 41 9 ?
Au1 Ca9 Au1 144.5(3) 19_455 9 ?
Ge5 Ca9 Au1 94.5(2) 11 9 ?
Au5 Ca9 Au1 94.5(2) 11 9 ?
Ge5 Ca9 Au1 50.52(11) 9 9 ?
Au5 Ca9 Au1 50.52(11) 9 9 ?
Au1 Ca9 Au1 132.1(3) 36 9 ?
Au4 Ca9 Au31 100.0(2) 5 27 ?
Au1 Ca9 Au31 56.29(10) 27 27 ?
Au1 Ca9 Au31 95.8(2) . 27 ?
Au1 Ca9 Au31 153.3(3) 41 27 ?
Au1 Ca9 Au31 84.19(7) 19_455 27 ?
Ge5 Ca9 Au31 49.77(11) 11 27 ?
Au5 Ca9 Au31 49.77(11) 11 27 ?
Ge5 Ca9 Au31 82.9(2) 9 27 ?
Au5 Ca9 Au31 82.9(2) 9 27 ?
Au1 Ca9 Au31 55.31(7) 36 27 ?
Au1 Ca9 Au31 130.5(3) 9 27 ?

loop_
_geom_bond_atom_site_label_1
_geom_bond_atom_site_label_2
_geom_bond_distance
_geom_bond_site_symmetry_2
_geom_bond_publ_flag
Au1 Au32 2.544(2) . ?
Au1 Ge7 2.6241(14) . ?
Au1 Au5 2.745(3) . ?
Au1 Ge6 2.8327(14) 5 ?
Au1 Au2 2.8818(17) 45 ?
Au1 Au2 2.919(2) . ?
Au1 Au31 3.012(2) . ?
Au1 Au1 3.0572(19) 45 ?
Au1 Au1 3.0572(19) 41 ?
Au1 Au1 3.079(3) 27 ?
Au1 Ca9 3.132(7) . ?
Au2 Ge6 2.608(4) 45 ?
Au2 Ge6 2.717(5) 5 ?
Au2 Au1 2.8818(17) 19_455 ?
Au2 Au1 2.8818(17) 41 ?
Au2 Au2 2.883(3) 2_565 ?
Au2 Au1 2.919(2) 27 ?
Au2 Au4 2.932(2) 37 ?
Au2 Au4 2.932(2) 13_455 ?
Au2 Ca9 3.265(8) . ?
Au2 Ca9 3.273(7) 45 ?
Au2 Ca9 3.273(7) 47_455 ?
Au31 Au32 1.0953(9) . ?
Au31 Ge7 2.639(3) . ?
Au31 Ge81 2.700(12) 5 ?
Au31 Au81 2.700(12) 5 ?
Au31 Au81 2.700(12) . ?
Au31 Ge81 2.700(12) 9 ?
Au31 Au81 2.700(12) 9 ?
Au31 Ge5 2.711(2) 5 ?
Au31 Au5 2.711(2) 5 ?
Au31 Au5 2.711(2) . ?
Au32 Ge7 1.5440(18) . ?
Au32 Au1 2.5443(15) 9 ?
Au32 Au1 2.5443(15) 5 ?
Au32 Au32 3.088(3) 37 ?
Au32 Au5 3.279(2) 5 ?
Au32 Au5 3.2790(19) . ?
Au32 Au5 3.279(3) 9 ?
Au32 Ca9 3.283(4) 5 ?
Au32 Ca9 3.283(4) . ?
Au32 Ca9 3.283(8) 9 ?
Au4 Ge5 2.753(4) 7 ?
Au4 Au5 2.753(4) 7 ?
Au4 Ge5 2.753(4) 5 ?
Au4 Au5 2.753(4) 5 ?
Au4 Au4 2.834(5) 25_655 ?
Au4 Au2 2.932(2) 37 ?
Au4 Au2 2.932(2) 13_544 ?
Au4 Au2 2.932(2) 38_545 ?
Au4 Au2 2.932(2) 14_554 ?
Au4 Ca9 3.119(8) 35 ?
Au4 Ca9 3.119(8) 9 ?
Au5 Ge5 2.495(6) 26 ?
Au5 Au5 2.495(6) 26 ?
Au5 Au81 2.51(3) . ?
Au5 Au31 2.711(2) 27 ?
Au5 Au1 2.745(3) 27 ?
Au5 Au4 2.753(4) 9 ?
Au5 Ge81 2.94(3) 31 ?
Au5 Au81 2.94(3) 31 ?
Au5 Ge81 2.94(3) 5 ?
Ge6 Au2 2.608(4) 43_545 ?
Ge6 Au2 2.608(4) 41 ?
Ge6 Au2 2.717(5) 35_556 ?
Ge6 Au2 2.717(5) 9 ?
Ge6 Au1 2.8327(14) 35_556 ?
Ge6 Au1 2.8327(14) 34 ?
Ge6 Au1 2.8327(14) 12_556 ?
Ge6 Au1 2.8327(14) 9 ?
Ge6 Ca9 3.317(9) 41 ?
Ge6 Ca9 3.317(9) 43_545 ?
Ge7 Au32 1.544(9) 37 ?
Ge7 Au1 2.6241(14) 45 ?
Ge7 Au1 2.6241(14) 9 ?
Ge7 Au1 2.6241(14) 37 ?
Ge7 Au1 2.6241(14) 5 ?
Ge7 Au1 2.6241(14) 41 ?
Ge7 Au31 2.639(3) 37 ?
Au81 Ca82 1.455(19) . ?
Au81 Ge81 1.455(19) 31 ?
Au81 Au81 1.455(19) 31 ?
Au81 Ge81 1.455(19) 9 ?
Au81 Au81 1.455(19) 9 ?
Au81 Ge81 1.455(19) 11 ?
Au81 Au81 1.455(19) 11 ?
Au81 Ge81 1.455(19) 5 ?
Au81 Au81 1.455(19) 5 ?
Au81 Ge81 2.02(6) 2 ?
Au81 Au81 2.02(6) 2 ?
Au81 Ge81 2.10(5) 26 ?
Ca82 Ge81 1.455(19) 9 ?
Ca82 Au81 1.455(19) 9 ?
Ca82 Ge81 1.455(19) 25 ?
Ca82 Au81 1.455(19) 25 ?
Ca82 Ge81 1.455(19) 29 ?
Ca82 Ge81 1.455(19) 5 ?
Ca82 Au81 1.455(19) 29 ?
Ca82 Au81 1.455(19) 5 ?
Ca82 Ge81 1.455(19) 35 ?
Ca82 Au81 1.455(19) 35 ?
Ca9 Au4 3.119(8) 5 ?
Ca9 Au1 3.132(7) 27 ?
Ca9 Au1 3.190(6) 41 ?
Ca9 Au1 3.190(6) 19_455 ?
Ca9 Ge5 3.191(8) 11 ?
Ca9 Au5 3.191(8) 11 ?
Ca9 Ge5 3.191(8) 9 ?
Ca9 Au5 3.191(8) 9 ?
Ca9 Au1 3.240(4) 36 ?
Ca9 Au1 3.240(4) 9 ?
Ca9 Au31 3.249(6) 27 ?
